data_4104469
loop_
_publ_author_name
'Kang-sang Lee'
'Adil R. Zhugralin'
'Amir H. Hoveyda'

_publ_section_title
;
 Efficient C-B Bond Formation Promoted by N-Heterocyclic Carbenes:
 Synthesis of Tertiary and Quaternary B-Substituted Carbons through
 Metal-Free Catalytic Boron Conjugate Additions to Cyclic and Acyclic
 \a,\b-Unsaturated Carbonyls
;
_journal_name_full 'Journal of the American Chemical Society'
_journal_page_first 7253
_journal_page_last 7255
_journal_paper_doi 10.1021/ja902889s
_journal_volume 131
_journal_year 2009
_chemical_formula_moiety 'C19 H26 B Br O4'
_chemical_formula_sum 'C19 H26 B Br O4'
_chemical_formula_weight 409.12
_chemical_name_systematic
; 
 ? 
;
_space_group_IT_number 14
_symmetry_cell_setting monoclinic
_symmetry_space_group_name_Hall '-P 2ybc'
_symmetry_space_group_name_H-M 'P 1 21/c 1'
_atom_sites_solution_hydrogens difmap
_atom_sites_solution_primary direct
_atom_sites_solution_secondary difmap
_audit_creation_method SHELXL-97
_cell_angle_alpha 90.00
_cell_angle_beta 108.603(3)
_cell_angle_gamma 90.00
_cell_formula_units_Z 8
_cell_length_a 12.509(3)
_cell_length_b 32.442(7)
_cell_length_c 9.963(2)
_cell_measurement_reflns_used 9889
_cell_measurement_temperature 100(2)
_cell_measurement_theta_max 28.25
_cell_measurement_theta_min 2.25
_cell_volume 3831.9(15)
_computing_cell_refinement 'Bruker SAINT'
_computing_data_collection 'Bruker SMART'
_computing_data_reduction 'Bruker SAINT'
_computing_molecular_graphics 'Bruker SHELXTL'
_computing_publication_material 'Bruker SHELXTL'
_computing_structure_refinement 'SHELXL-97 (Sheldrick, 2008)'
_computing_structure_solution 'SHELXS-97 (Sheldrick, 2008)'
_diffrn_ambient_temperature 100(2)
_diffrn_measured_fraction_theta_full 0.989
_diffrn_measured_fraction_theta_max 0.989
_diffrn_measurement_device_type 'Bruker SMART APEX CCD'
_diffrn_measurement_method '0.3 deg wide \w exposures'
_diffrn_radiation_monochromator graphite
_diffrn_radiation_source 'normal-focus sealed tube'
_diffrn_radiation_type MoK\a
_diffrn_radiation_wavelength 0.71073
_diffrn_reflns_av_R_equivalents 0.0370
_diffrn_reflns_av_sigmaI/netI 0.0308
_diffrn_reflns_limit_h_max 16
_diffrn_reflns_limit_h_min -16
_diffrn_reflns_limit_k_max 42
_diffrn_reflns_limit_k_min -43
_diffrn_reflns_limit_l_max 13
_diffrn_reflns_limit_l_min -13
_diffrn_reflns_number 46848
_diffrn_reflns_theta_full 28.31
_diffrn_reflns_theta_max 28.31
_diffrn_reflns_theta_min 1.72
_exptl_absorpt_coefficient_mu 2.165
_exptl_absorpt_correction_T_max 0.9580
_exptl_absorpt_correction_T_min 0.7811
_exptl_absorpt_correction_type multi-scan
_exptl_absorpt_process_details SADABS
_exptl_crystal_colour colorless
_exptl_crystal_density_diffrn 1.418
_exptl_crystal_density_method none
_exptl_crystal_description block
_exptl_crystal_F_000 1696
_exptl_crystal_size_max 0.12
_exptl_crystal_size_mid 0.04
_exptl_crystal_size_min 0.02
_refine_diff_density_max 0.581
_refine_diff_density_min -0.252
_refine_diff_density_rms 0.071
_refine_ls_extinction_coef na
_refine_ls_extinction_method none
_refine_ls_goodness_of_fit_ref 1.033
_refine_ls_hydrogen_treatment refxyz
_refine_ls_matrix_type full
_refine_ls_number_parameters 607
_refine_ls_number_reflns 9443
_refine_ls_number_restraints 52
_refine_ls_restrained_S_all 1.032
_refine_ls_R_factor_all 0.0432
_refine_ls_R_factor_gt 0.0323
_refine_ls_shift/su_max 0.002
_refine_ls_shift/su_mean 0.000
_refine_ls_structure_factor_coef Fsqd
_refine_ls_weighting_details 'calc w=1/[\s^2^(Fo^2^)+(0.0384P)^2^+1.7356P] where P=(Fo^2^+2Fc^2^)/3'
_refine_ls_weighting_scheme calc
_refine_ls_wR_factor_gt 0.0730
_refine_ls_wR_factor_ref 0.0777
_reflns_number_gt 7867
_reflns_number_total 9443
_reflns_threshold_expression >2sigma(I)
_cod_data_source_file ja902889s_si_005.cif
_cod_data_source_block C19H26BBrO4
_cod_original_cell_volume 3832.0(15)
_cod_original_sg_symbol_H-M 'P 21/c'
_cod_database_code 4104469

loop_
_symmetry_equiv_pos_as_xyz
'x, y, z'
'-x, y+1/2, -z+1/2'
'-x, -y, -z'
'x, -y-1/2, z-1/2'

loop_
_atom_site_label
_atom_site_type_symbol
_atom_site_fract_x
_atom_site_fract_y
_atom_site_fract_z
_atom_site_U_iso_or_equiv
_atom_site_adp_type
_atom_site_occupancy
_atom_site_symmetry_multiplicity
_atom_site_calc_flag
_atom_site_refinement_flags
Br1 Br 0.332815(16) 0.262838(6) 0.71353(2) 0.02991(6) Uani 1 1 d .
B1 B 0.89802(16) 0.34359(6) 0.91987(19) 0.0135(4) Uani 1 1 d .
O1 O 0.97867(12) 0.35101(4) 1.33094(14) 0.0265(3) Uani 1 1 d .
O2 O 0.77376(12) 0.31034(4) 1.28735(13) 0.0228(3) Uani 1 1 d D
H2O H 0.8355(15) 0.3159(8) 1.343(2) 0.034 Uiso 1 1 d D
O3 O 0.91830(10) 0.35485(4) 0.79800(12) 0.0166(2) Uani 1 1 d .
O4 O 0.95386(10) 0.30862(4) 0.97898(12) 0.0158(2) Uani 1 1 d .
C1 C 0.92462(15) 0.37368(6) 1.23612(18) 0.0175(3) Uani 1 1 d .
C2 C 0.96211(17) 0.41715(6) 1.2222(2) 0.0229(4) Uani 1 1 d D
H2A H 1.0367(14) 0.4220(7) 1.291(2) 0.027 Uiso 1 1 d D
H2B H 0.9097(17) 0.4352(6) 1.251(2) 0.027 Uiso 1 1 d D
C3 C 0.95616(16) 0.42775(6) 1.0702(2) 0.0207(4) Uani 1 1 d D
H3A H 0.9741(18) 0.4571(5) 1.064(2) 0.025 Uiso 1 1 d D
H3B H 1.0154(16) 0.4131(6) 1.042(2) 0.025 Uiso 1 1 d D
C4 C 0.84202(15) 0.41644(5) 0.96588(19) 0.0170(3) Uani 1 1 d D
H4A H 0.8407(17) 0.4217(6) 0.8708(17) 0.020 Uiso 1 1 d D
H4B H 0.7821(15) 0.4324(6) 0.989(2) 0.020 Uiso 1 1 d D
C5 C 0.81651(14) 0.37033(5) 0.97641(17) 0.0131(3) Uani 1 1 d D
H5 H 0.7415(13) 0.3647(6) 0.9101(18) 0.016 Uiso 1 1 d D
C6 C 0.81435(14) 0.36053(5) 1.12774(17) 0.0136(3) Uani 1 1 d D
H6 H 0.7555(15) 0.3783(6) 1.143(2) 0.016 Uiso 1 1 d D
C7 C 0.78478(15) 0.31570(5) 1.14938(17) 0.0151(3) Uani 1 1 d D
H7 H 0.8448(15) 0.2979(6) 1.139(2) 0.018 Uiso 1 1 d D
C8 C 0.67466(15) 0.30283(5) 1.04298(18) 0.0164(3) Uani 1 1 d .
C9 C 0.67233(15) 0.27582(5) 0.93382(19) 0.0174(3) Uani 1 1 d D
H9 H 0.7391(15) 0.2644(6) 0.928(2) 0.021 Uiso 1 1 d D
C10 C 0.57115(16) 0.26419(6) 0.8347(2) 0.0207(4) Uani 1 1 d D
H10 H 0.5719(19) 0.2459(6) 0.762(2) 0.025 Uiso 1 1 d D
C11 C 0.47186(15) 0.27976(6) 0.8466(2) 0.0210(4) Uani 1 1 d .
C12 C 0.47091(16) 0.30672(6) 0.9533(2) 0.0233(4) Uani 1 1 d D
H12 H 0.4025(15) 0.3169(7) 0.962(2) 0.028 Uiso 1 1 d D
C13 C 0.57290(16) 0.31816(6) 1.0515(2) 0.0204(4) Uani 1 1 d D
H13 H 0.5724(18) 0.3372(6) 1.123(2) 0.025 Uiso 1 1 d D
C14 C 0.97890(15) 0.32093(5) 0.75842(18) 0.0161(3) Uani 1 1 d .
C15 C 1.03415(14) 0.29930(5) 0.90271(18) 0.0155(3) Uani 1 1 d .
C16 C 1.06171(18) 0.33865(6) 0.6915(2) 0.0248(4) Uani 1 1 d D
H16A H 1.0232(19) 0.3507(7) 0.6014(19) 0.037 Uiso 1 1 d D
H16B H 1.1111(18) 0.3171(6) 0.679(3) 0.037 Uiso 1 1 d D
H16C H 1.1089(19) 0.3605(6) 0.751(2) 0.037 Uiso 1 1 d D
C17 C 0.89035(18) 0.29458(7) 0.6539(2) 0.0243(4) Uani 1 1 d D
H17A H 0.8481(19) 0.3122(7) 0.576(2) 0.036 Uiso 1 1 d D
H17B H 0.8378(18) 0.2827(7) 0.697(2) 0.036 Uiso 1 1 d D
H17C H 0.925(2) 0.2726(6) 0.617(2) 0.036 Uiso 1 1 d D
C18 C 1.14522(17) 0.31822(7) 0.9891(2) 0.0263(4) Uani 1 1 d D
H18A H 1.164(2) 0.3081(7) 1.0860(19) 0.039 Uiso 1 1 d D
H18B H 1.142(2) 0.3479(5) 0.991(3) 0.039 Uiso 1 1 d D
H18C H 1.2044(18) 0.3101(7) 0.951(3) 0.039 Uiso 1 1 d D
C19 C 1.04533(18) 0.25293(6) 0.8942(2) 0.0237(4) Uani 1 1 d D
H19A H 1.0817(19) 0.2425(7) 0.9878(19) 0.036 Uiso 1 1 d D
H19B H 1.0943(18) 0.2475(7) 0.839(2) 0.036 Uiso 1 1 d D
H19C H 0.9714(15) 0.2405(7) 0.851(2) 0.036 Uiso 1 1 d D
Br2 Br 0.998197(15) 0.033360(6) 1.217577(19) 0.02233(6) Uani 1 1 d .
B2 B 0.43151(16) 0.06701(6) 0.8970(2) 0.0154(4) Uani 1 1 d .
O5 O 0.38660(13) 0.07707(6) 0.47872(16) 0.0408(4) Uani 1 1 d .
O6 O 0.61515(12) 0.05746(5) 0.57069(14) 0.0262(3) Uani 1 1 d D
H6O H 0.5618(17) 0.0664(8) 0.507(2) 0.039 Uiso 1 1 d D
O7 O 0.39524(12) 0.06516(4) 1.01218(13) 0.0230(3) Uani 1 1 d .
O8 O 0.45063(11) 0.10603(4) 0.86121(13) 0.0206(3) Uani 1 1 d .
C20 C 0.37585(16) 0.05039(6) 0.55890(19) 0.0220(4) Uani 1 1 d .
C21 C 0.26320(16) 0.03050(6) 0.5393(2) 0.0226(4) Uani 1 1 d D
H21A H 0.2645(18) 0.0047(5) 0.489(2) 0.027 Uiso 1 1 d D
H21B H 0.2083(16) 0.0479(6) 0.473(2) 0.027 Uiso 1 1 d D
C22 C 0.24040(15) 0.02139(6) 0.6781(2) 0.0200(4) Uani 1 1 d D
H22A H 0.2239(18) 0.0471(5) 0.717(2) 0.024 Uiso 1 1 d D
H22B H 0.1714(14) 0.0052(6) 0.658(2) 0.024 Uiso 1 1 d D
C23 C 0.34047(15) -0.00006(5) 0.7827(2) 0.0175(3) Uani 1 1 d D
H23A H 0.3527(18) -0.0266(5) 0.744(2) 0.021 Uiso 1 1 d D
H23B H 0.3238(17) -0.0055(6) 0.8710(18) 0.021 Uiso 1 1 d D
C24 C 0.44685(14) 0.02704(5) 0.81536(17) 0.0138(3) Uani 1 1 d D
H24 H 0.5095(14) 0.0119(6) 0.8786(19) 0.017 Uiso 1 1 d D
C25 C 0.47662(15) 0.03426(5) 0.67817(18) 0.0159(3) Uani 1 1 d D
H25 H 0.4928(17) 0.0077(5) 0.642(2) 0.019 Uiso 1 1 d D
C26 C 0.57906(15) 0.06200(6) 0.69357(18) 0.0169(3) Uani 1 1 d D
H26 H 0.5557(17) 0.0907(5) 0.696(2) 0.020 Uiso 1 1 d D
C27 C 0.67980(14) 0.05356(5) 0.82225(18) 0.0164(3) Uani 1 1 d .
C28 C 0.72422(15) 0.08554(6) 0.91686(19) 0.0174(3) Uani 1 1 d D
H28 H 0.6899(17) 0.1122(5) 0.899(2) 0.021 Uiso 1 1 d D
C29 C 0.81841(15) 0.07964(6) 1.03472(19) 0.0188(4) Uani 1 1 d D
H29 H 0.8456(17) 0.1017(6) 1.099(2) 0.023 Uiso 1 1 d D
C30 C 0.86824(14) 0.04116(6) 1.05673(18) 0.0178(3) Uani 1 1 d .
C31 C 0.82532(16) 0.00862(6) 0.9661(2) 0.0197(4) Uani 1 1 d D
H31 H 0.8584(17) -0.0180(5) 0.984(2) 0.024 Uiso 1 1 d D
C32 C 0.73133(16) 0.01507(6) 0.84841(19) 0.0195(4) Uani 1 1 d D
H32 H 0.7013(17) -0.0071(6) 0.784(2) 0.023 Uiso 1 1 d D
C33 C 0.40651(16) 0.10637(5) 1.07461(19) 0.0200(4) Uani 1 1 d .
C34 C 0.41059(16) 0.13434(5) 0.94887(19) 0.0197(4) Uani 1 1 d .
C35 C 0.4919(2) 0.17027(7) 0.9885(3) 0.0369(5) Uani 1 1 d D
H35A H 0.492(2) 0.1850(8) 0.901(2) 0.055 Uiso 1 1 d D
H35B H 0.5691(16) 0.1610(9) 1.037(3) 0.055 Uiso 1 1 d D
H35C H 0.472(2) 0.1895(8) 1.053(3) 0.055 Uiso 1 1 d D
C36 C 0.2954(2) 0.14909(8) 0.8575(2) 0.0354(5) Uani 1 1 d D
H36A H 0.306(2) 0.1621(8) 0.774(2) 0.053 Uiso 1 1 d D
H36B H 0.264(2) 0.1697(7) 0.905(3) 0.053 Uiso 1 1 d D
H36C H 0.243(2) 0.1256(7) 0.831(3) 0.053 Uiso 1 1 d D
C37 C 0.5153(2) 0.10622(8) 1.1979(2) 0.0360(5) Uani 1 1 d D
H37A H 0.512(2) 0.0845(7) 1.265(3) 0.054 Uiso 1 1 d D
H37B H 0.526(2) 0.1327(6) 1.246(3) 0.054 Uiso 1 1 d D
H37C H 0.5811(18) 0.1019(9) 1.171(3) 0.054 Uiso 1 1 d D
C38 C 0.3073(2) 0.11402(7) 1.1270(2) 0.0306(5) Uani 1 1 d D
H38A H 0.312(2) 0.0962(7) 1.208(2) 0.046 Uiso 1 1 d D
H38B H 0.2344(16) 0.1087(8) 1.054(2) 0.046 Uiso 1 1 d D
H38C H 0.310(2) 0.1424(6) 1.161(3) 0.046 Uiso 1 1 d D

loop_
_atom_site_aniso_label
_atom_site_aniso_U_11
_atom_site_aniso_U_22
_atom_site_aniso_U_33
_atom_site_aniso_U_23
_atom_site_aniso_U_13
_atom_site_aniso_U_12
Br1 0.01889(10) 0.02265(10) 0.04105(13) 0.00212(8) -0.00050(8) -0.00525(7)
B1 0.0133(9) 0.0143(9) 0.0118(8) -0.0015(7) 0.0022(7) -0.0018(7)
O1 0.0283(7) 0.0277(7) 0.0179(6) 0.0009(6) -0.0007(6) 0.0008(6)
O2 0.0300(7) 0.0264(7) 0.0143(6) 0.0040(5) 0.0104(5) -0.0016(6)
O3 0.0226(6) 0.0151(6) 0.0151(6) 0.0025(5) 0.0100(5) 0.0055(5)
O4 0.0174(6) 0.0185(6) 0.0132(6) 0.0028(5) 0.0075(5) 0.0048(5)
C1 0.0204(9) 0.0199(9) 0.0140(8) -0.0039(7) 0.0079(7) 0.0005(7)
C2 0.0247(10) 0.0224(9) 0.0214(9) -0.0060(7) 0.0071(8) -0.0043(8)
C3 0.0241(10) 0.0159(9) 0.0252(9) -0.0032(7) 0.0124(8) -0.0030(7)
C4 0.0195(9) 0.0135(8) 0.0216(9) 0.0021(7) 0.0116(7) 0.0019(7)
C5 0.0130(8) 0.0140(8) 0.0124(7) 0.0016(6) 0.0041(6) 0.0005(6)
C6 0.0158(8) 0.0136(8) 0.0125(8) -0.0002(6) 0.0062(6) 0.0016(6)
C7 0.0189(8) 0.0155(8) 0.0127(8) 0.0022(6) 0.0075(7) 0.0012(7)
C8 0.0193(9) 0.0140(8) 0.0177(8) 0.0046(6) 0.0083(7) -0.0010(7)
C9 0.0181(9) 0.0159(8) 0.0198(8) 0.0019(7) 0.0083(7) 0.0007(7)
C10 0.0231(9) 0.0156(8) 0.0235(9) 0.0001(7) 0.0074(8) -0.0011(7)
C11 0.0166(9) 0.0169(9) 0.0265(9) 0.0041(7) 0.0027(7) -0.0047(7)
C12 0.0177(9) 0.0190(9) 0.0359(11) 0.0031(8) 0.0122(8) 0.0009(7)
C13 0.0231(9) 0.0172(9) 0.0251(9) -0.0012(7) 0.0133(8) 0.0003(7)
C14 0.0198(9) 0.0168(8) 0.0133(8) 0.0000(6) 0.0075(7) 0.0037(7)
C15 0.0162(8) 0.0181(8) 0.0143(8) 0.0004(6) 0.0077(7) 0.0027(7)
C16 0.0322(11) 0.0240(10) 0.0256(10) 0.0028(8) 0.0194(9) 0.0028(8)
C17 0.0270(10) 0.0297(11) 0.0154(9) -0.0068(8) 0.0058(8) 0.0004(8)
C18 0.0163(9) 0.0316(11) 0.0285(10) -0.0017(9) 0.0037(8) 0.0022(8)
C19 0.0306(11) 0.0180(9) 0.0265(10) 0.0032(8) 0.0146(9) 0.0071(8)
Br2 0.01773(9) 0.02933(11) 0.01995(9) 0.00194(7) 0.00606(7) 0.00426(7)
B2 0.0151(9) 0.0173(9) 0.0130(8) 0.0013(7) 0.0033(7) -0.0001(7)
O5 0.0324(8) 0.0606(11) 0.0238(7) 0.0200(7) 0.0010(6) -0.0139(8)
O6 0.0253(7) 0.0421(9) 0.0146(6) -0.0038(6) 0.0112(6) -0.0111(6)
O7 0.0414(8) 0.0139(6) 0.0196(6) -0.0006(5) 0.0182(6) 0.0000(6)
O8 0.0307(7) 0.0148(6) 0.0205(6) 0.0016(5) 0.0140(6) 0.0010(5)
C20 0.0233(9) 0.0294(10) 0.0127(8) -0.0008(7) 0.0048(7) -0.0051(8)
C21 0.0177(9) 0.0269(10) 0.0198(9) -0.0005(8) 0.0013(7) -0.0054(8)
C22 0.0157(9) 0.0215(9) 0.0235(9) -0.0025(7) 0.0074(7) -0.0028(7)
C23 0.0181(9) 0.0165(9) 0.0203(9) -0.0009(7) 0.0095(7) -0.0034(7)
C24 0.0155(8) 0.0145(8) 0.0122(7) 0.0009(6) 0.0054(6) -0.0013(6)
C25 0.0173(8) 0.0187(8) 0.0130(8) -0.0032(7) 0.0066(6) -0.0044(7)
C26 0.0194(9) 0.0213(9) 0.0122(8) -0.0020(7) 0.0081(7) -0.0060(7)
C27 0.0160(8) 0.0205(9) 0.0154(8) -0.0021(7) 0.0090(7) -0.0050(7)
C28 0.0181(9) 0.0164(8) 0.0191(8) -0.0018(7) 0.0077(7) -0.0015(7)
C29 0.0193(9) 0.0196(9) 0.0181(9) -0.0046(7) 0.0071(7) -0.0040(7)
C30 0.0140(8) 0.0238(9) 0.0172(8) 0.0007(7) 0.0074(7) -0.0011(7)
C31 0.0230(9) 0.0175(8) 0.0231(9) -0.0015(7) 0.0139(8) 0.0007(7)
C32 0.0239(9) 0.0190(9) 0.0195(9) -0.0057(7) 0.0123(7) -0.0051(7)
C33 0.0299(10) 0.0146(8) 0.0159(8) 0.0001(7) 0.0078(7) 0.0043(7)
C34 0.0261(10) 0.0150(8) 0.0195(9) 0.0007(7) 0.0095(7) 0.0040(7)
C35 0.0479(14) 0.0186(10) 0.0520(15) -0.0085(10) 0.0269(12) -0.0069(10)
C36 0.0411(13) 0.0330(12) 0.0278(11) 0.0073(9) 0.0047(10) 0.0161(10)
C37 0.0441(14) 0.0384(13) 0.0177(10) -0.0080(9) -0.0012(9) 0.0184(11)
C38 0.0444(13) 0.0250(11) 0.0310(11) -0.0041(9) 0.0241(10) 0.0018(9)

loop_
_atom_type_symbol
_atom_type_description
_atom_type_scat_dispersion_real
_atom_type_scat_dispersion_imag
_atom_type_scat_source
C C 0.0033 0.0016 'International Tables Vol C Tables 4.2.6.8 and 6.1.1.4'
H H 0.0000 0.0000 'International Tables Vol C Tables 4.2.6.8 and 6.1.1.4'
O O 0.0106 0.0060 'International Tables Vol C Tables 4.2.6.8 and 6.1.1.4'
B B 0.0013 0.0007 'International Tables Vol C Tables 4.2.6.8 and 6.1.1.4'
Br Br -0.2901 2.4595 'International Tables Vol C Tables 4.2.6.8 and 6.1.1.4'

loop_
_geom_angle_atom_site_label_1
_geom_angle_atom_site_label_2
_geom_angle_atom_site_label_3
_geom_angle
O4 B1 O3 113.03(15)
O4 B1 C5 127.25(15)
O3 B1 C5 119.72(15)
C7 O2 H2O 105.2(18)
B1 O3 C14 107.33(13)
B1 O4 C15 106.74(13)
O1 C1 C2 121.64(17)
O1 C1 C6 122.43(16)
C2 C1 C6 115.91(15)
C1 C2 C3 112.51(15)
C1 C2 H2A 110.1(13)
C3 C2 H2A 112.9(13)
C1 C2 H2B 105.9(13)
C3 C2 H2B 109.1(13)
H2A C2 H2B 105.9(18)
C4 C3 C2 111.15(15)
C4 C3 H3A 112.0(13)
C2 C3 H3A 109.7(13)
C4 C3 H3B 108.5(13)
C2 C3 H3B 111.3(13)
H3A C3 H3B 104.0(17)
C3 C4 C5 110.98(14)
C3 C4 H4A 110.5(13)
C5 C4 H4A 107.6(13)
C3 C4 H4B 109.3(12)
C5 C4 H4B 107.6(12)
H4A C4 H4B 110.8(17)
C4 C5 C6 109.50(13)
C4 C5 B1 109.82(14)
C6 C5 B1 116.73(14)
C4 C5 H5 108.0(12)
C6 C5 H5 108.0(12)
B1 C5 H5 104.3(12)
C1 C6 C7 111.85(14)
C1 C6 C5 109.93(14)
C7 C6 C5 114.29(13)
C1 C6 H6 106.3(12)
C7 C6 H6 108.0(12)
C5 C6 H6 106.0(11)
O2 C7 C8 107.17(14)
O2 C7 C6 110.54(14)
C8 C7 C6 111.83(14)
O2 C7 H7 110.1(12)
C8 C7 H7 108.8(12)
C6 C7 H7 108.4(12)
C9 C8 C13 118.74(17)
C9 C8 C7 120.82(16)
C13 C8 C7 120.44(16)
C10 C9 C8 121.03(17)
C10 C9 H9 118.6(13)
C8 C9 H9 120.4(13)
C11 C10 C9 118.77(17)
C11 C10 H10 121.9(14)
C9 C10 H10 119.3(14)
C12 C11 C10 121.82(17)
C12 C11 Br1 119.31(14)
C10 C11 Br1 118.87(15)
C11 C12 C13 118.74(17)
C11 C12 H12 121.6(14)
C13 C12 H12 119.6(14)
C12 C13 C8 120.89(17)
C12 C13 H13 118.7(13)
C8 C13 H13 120.4(13)
O3 C14 C16 108.67(14)
O3 C14 C17 106.35(14)
C16 C14 C17 111.32(15)
O3 C14 C15 101.95(12)
C16 C14 C15 114.55(15)
C17 C14 C15 113.15(15)
O4 C15 C18 106.11(14)
O4 C15 C19 108.87(14)
C18 C15 C19 110.52(16)
O4 C15 C14 102.13(13)
C18 C15 C14 113.64(15)
C19 C15 C14 114.78(15)
C14 C16 H16A 111.0(15)
C14 C16 H16B 109.9(15)
H16A C16 H16B 109(2)
C14 C16 H16C 111.7(14)
H16A C16 H16C 107(2)
H16B C16 H16C 108(2)
C14 C17 H17A 108.0(15)
C14 C17 H17B 111.8(14)
H17A C17 H17B 108(2)
C14 C17 H17C 111.0(15)
H17A C17 H17C 109(2)
H17B C17 H17C 109(2)
C15 C18 H18A 108.2(15)
C15 C18 H18B 112.1(15)
H18A C18 H18B 109(2)
C15 C18 H18C 110.2(15)
H18A C18 H18C 109(2)
H18B C18 H18C 109(2)
C15 C19 H19A 108.6(15)
C15 C19 H19B 107.4(15)
H19A C19 H19B 108(2)
C15 C19 H19C 110.1(14)
H19A C19 H19C 112(2)
H19B C19 H19C 111(2)
O8 B2 O7 113.35(16)
O8 B2 C24 124.85(16)
O7 B2 C24 121.79(16)
C26 O6 H6O 103.2(18)
B2 O7 C33 107.76(14)
B2 O8 C34 107.83(13)
O5 C20 C21 121.06(18)
O5 C20 C25 121.37(17)
C21 C20 C25 117.50(16)
C20 C21 C22 113.76(15)
C20 C21 H21A 105.4(13)
C22 C21 H21A 109.5(13)
C20 C21 H21B 105.7(13)
C22 C21 H21B 115.6(13)
H21A C21 H21B 106.1(18)
C23 C22 C21 111.05(15)
C23 C22 H22A 110.7(13)
C21 C22 H22A 108.8(13)
C23 C22 H22B 112.1(13)
C21 C22 H22B 109.0(13)
H22A C22 H22B 105.0(18)
C22 C23 C24 110.53(14)
C22 C23 H23A 109.4(13)
C24 C23 H23A 110.7(12)
C22 C23 H23B 109.5(12)
C24 C23 H23B 109.3(12)
H23A C23 H23B 107.4(17)
C23 C24 C25 109.61(14)
C23 C24 B2 109.84(14)
C25 C24 B2 115.84(14)
C23 C24 H24 108.2(12)
C25 C24 H24 106.2(12)
B2 C24 H24 106.8(12)
C20 C25 C26 109.49(15)
C20 C25 C24 111.68(14)
C26 C25 C24 115.48(14)
C20 C25 H25 103.4(12)
C26 C25 H25 106.8(12)
C24 C25 H25 109.2(12)
O6 C26 C27 107.47(14)
O6 C26 C25 109.47(14)
C27 C26 C25 115.05(14)
O6 C26 H26 107.3(12)
C27 C26 H26 109.0(12)
C25 C26 H26 108.3(12)
C32 C27 C28 118.74(17)
C32 C27 C26 122.25(16)
C28 C27 C26 118.99(16)
C29 C28 C27 121.21(17)
C29 C28 H28 119.5(13)
C27 C28 H28 119.2(13)
C30 C29 C28 118.56(17)
C30 C29 H29 121.9(13)
C28 C29 H29 119.6(13)
C29 C30 C31 121.69(17)
C29 C30 Br2 118.39(14)
C31 C30 Br2 119.92(14)
C30 C31 C32 119.05(17)
C30 C31 H31 121.1(13)
C32 C31 H31 119.8(13)
C31 C32 C27 120.74(17)
C31 C32 H32 120.0(13)
C27 C32 H32 119.3(13)
O7 C33 C38 108.57(16)
O7 C33 C37 106.37(15)
C38 C33 C37 110.14(17)
O7 C33 C34 102.33(13)
C38 C33 C34 114.97(16)
C37 C33 C34 113.70(18)
O8 C34 C35 108.05(16)
O8 C34 C36 106.32(16)
C35 C34 C36 110.13(18)
O8 C34 C33 102.68(13)
C35 C34 C33 115.44(17)
C36 C34 C33 113.41(17)
C34 C35 H35A 109.5(17)
C34 C35 H35B 111.6(17)
H35A C35 H35B 107(2)
C34 C35 H35C 111.5(17)
H35A C35 H35C 110(2)
H35B C35 H35C 107(2)
C34 C36 H36A 106.9(17)
C34 C36 H36B 112.1(17)
H36A C36 H36B 108(2)
C34 C36 H36C 109.9(17)
H36A C36 H36C 111(2)
H36B C36 H36C 109(2)
C33 C37 H37A 109.3(17)
C33 C37 H37B 110.0(17)
H37A C37 H37B 109(2)
C33 C37 H37C 113.8(17)
H37A C37 H37C 109(2)
H37B C37 H37C 106(2)
C33 C38 H38A 110.0(15)
C33 C38 H38B 112.5(15)
H38A C38 H38B 108(2)
C33 C38 H38C 109.5(15)
H38A C38 H38C 106(2)
H38B C38 H38C 110(2)

loop_
_geom_bond_atom_site_label_1
_geom_bond_atom_site_label_2
_geom_bond_distance
Br1 C11 1.9008(19)
B1 O4 1.364(2)
B1 O3 1.367(2)
B1 C5 1.573(2)
O1 C1 1.218(2)
O2 C7 1.435(2)
O2 H2O 0.814(16)
O3 C14 1.460(2)
O4 C15 1.4712(19)
C1 C2 1.507(3)
C1 C6 1.517(2)
C2 C3 1.532(3)
C2 H2A 0.977(16)
C2 H2B 0.989(15)
C3 C4 1.519(3)
C3 H3A 0.984(15)
C3 H3B 0.992(15)
C4 C5 1.540(2)
C4 H4A 0.957(15)
C4 H4B 0.995(15)
C5 C6 1.549(2)
C5 H5 0.977(15)
C6 C7 1.533(2)
C6 H6 0.985(14)
C7 C8 1.505(2)
C7 H7 0.978(15)
C8 C9 1.390(2)
C8 C13 1.394(2)
C9 C10 1.386(3)
C9 H9 0.934(15)
C10 C11 1.380(3)
C10 H10 0.941(15)
C11 C12 1.380(3)
C12 C13 1.388(3)
C12 H12 0.948(15)
C13 H13 0.943(15)
C14 C16 1.513(3)
C14 C17 1.519(3)
C14 C15 1.550(2)
C15 C18 1.512(3)
C15 C19 1.516(3)
C16 H16A 0.956(16)
C16 H16B 0.968(16)
C16 H16C 0.989(16)
C17 H17A 0.976(16)
C17 H17B 0.969(16)
C17 H17C 0.970(16)
C18 H18A 0.975(16)
C18 H18B 0.964(16)
C18 H18C 0.968(16)
C19 H19A 0.959(16)
C19 H19B 0.964(16)
C19 H19C 0.974(16)
Br2 C30 1.9008(18)
B2 O8 1.357(2)
B2 O7 1.363(2)
B2 C24 1.575(3)
O5 C20 1.214(2)
O6 C26 1.441(2)
O6 H6O 0.816(16)
O7 C33 1.462(2)
O8 C34 1.462(2)
C20 C21 1.505(3)
C20 C25 1.523(3)
C21 C22 1.528(3)
C21 H21A 0.976(15)
C21 H21B 0.966(16)
C22 C23 1.518(3)
C22 H22A 0.971(15)
C22 H22B 0.975(15)
C23 C24 1.541(2)
C23 H23A 0.976(15)
C23 H23B 0.983(15)
C24 C25 1.545(2)
C24 H24 0.968(15)
C25 C26 1.533(2)
C25 H25 0.981(15)
C26 C27 1.509(2)
C26 H26 0.977(15)
C27 C32 1.391(3)
C27 C28 1.393(2)
C28 C29 1.386(3)
C28 H28 0.957(15)
C29 C30 1.381(3)
C29 H29 0.950(15)
C30 C31 1.381(3)
C31 C32 1.386(3)
C31 H31 0.950(15)
C32 H32 0.955(15)
C33 C38 1.513(3)
C33 C37 1.514(3)
C33 C34 1.561(2)
C34 C35 1.514(3)
C34 C36 1.516(3)
C35 H35A 0.991(17)
C35 H35B 0.978(17)
C35 H35C 0.982(17)
C36 H36A 0.979(17)
C36 H36B 0.969(17)
C36 H36C 0.981(17)
C37 H37A 0.986(17)
C37 H37B 0.974(17)
C37 H37C 0.956(17)
C38 H38A 0.975(16)
C38 H38B 0.984(17)
C38 H38C 0.978(16)

loop_
_geom_hbond_atom_site_label_D
_geom_hbond_atom_site_label_H
_geom_hbond_atom_site_label_A
_geom_hbond_distance_DH
_geom_hbond_distance_HA
_geom_hbond_distance_DA
_geom_hbond_angle_DHA
O2 H2O O1 0.814(16) 2.16(2) 2.791(2) 135(2)
O6 H6O O5 0.816(16) 2.15(2) 2.783(2) 135(2)

loop_
_geom_torsion_atom_site_label_1
_geom_torsion_atom_site_label_2
_geom_torsion_atom_site_label_3
_geom_torsion_atom_site_label_4
_geom_torsion
O4 B1 O3 C14 9.83(19)
C5 B1 O3 C14 -169.84(15)
O3 B1 O4 C15 10.24(19)
C5 B1 O4 C15 -170.12(16)
O1 C1 C2 C3 133.53(18)
C6 C1 C2 C3 -48.2(2)
C1 C2 C3 C4 50.0(2)
C2 C3 C4 C5 -57.42(19)
C3 C4 C5 C6 60.65(18)
C3 C4 C5 B1 -68.75(18)
O4 B1 C5 C4 136.55(18)
O3 B1 C5 C4 -43.8(2)
O4 B1 C5 C6 11.2(3)
O3 B1 C5 C6 -169.20(15)
O1 C1 C6 C7 -2.7(2)
C2 C1 C6 C7 179.02(14)
O1 C1 C6 C5 -130.77(17)
C2 C1 C6 C5 50.93(19)
C4 C5 C6 C1 -55.69(18)
B1 C5 C6 C1 69.84(18)
C4 C5 C6 C7 177.59(14)
B1 C5 C6 C7 -56.9(2)
C1 C6 C7 O2 59.97(18)
C5 C6 C7 O2 -174.31(13)
C1 C6 C7 C8 179.29(14)
C5 C6 C7 C8 -54.99(19)
O2 C7 C8 C9 -130.92(16)
C6 C7 C8 C9 107.79(18)
O2 C7 C8 C13 49.7(2)
C6 C7 C8 C13 -71.6(2)
C13 C8 C9 C10 0.1(3)
C7 C8 C9 C10 -179.36(16)
C8 C9 C10 C11 -0.4(3)
C9 C10 C11 C12 0.5(3)
C9 C10 C11 Br1 -178.51(14)
C10 C11 C12 C13 -0.4(3)
Br1 C11 C12 C13 178.66(14)
C11 C12 C13 C8 0.1(3)
C9 C8 C13 C12 0.1(3)
C7 C8 C13 C12 179.53(17)
B1 O3 C14 C16 -145.46(15)
B1 O3 C14 C17 94.60(16)
B1 O3 C14 C15 -24.14(17)
B1 O4 C15 C18 94.94(16)
B1 O4 C15 C19 -146.10(15)
B1 O4 C15 C14 -24.33(16)
O3 C14 C15 O4 28.99(16)
C16 C14 C15 O4 146.15(15)
C17 C14 C15 O4 -84.80(16)
O3 C14 C15 C18 -84.83(17)
C16 C14 C15 C18 32.3(2)
C17 C14 C15 C18 161.38(16)
O3 C14 C15 C19 146.60(15)
C16 C14 C15 C19 -96.24(19)
C17 C14 C15 C19 32.8(2)
O8 B2 O7 C33 -9.2(2)
C24 B2 O7 C33 171.63(16)
O7 B2 O8 C34 -7.6(2)
C24 B2 O8 C34 171.49(16)
O5 C20 C21 C22 -142.0(2)
C25 C20 C21 C22 41.1(2)
C20 C21 C22 C23 -48.1(2)
C21 C22 C23 C24 59.5(2)
C22 C23 C24 C25 -61.86(18)
C22 C23 C24 B2 66.49(18)
O8 B2 C24 C23 -129.95(18)
O7 B2 C24 C23 49.1(2)
O8 B2 C24 C25 -5.1(3)
O7 B2 C24 C25 173.93(16)
O5 C20 C25 C26 10.7(3)
C21 C20 C25 C26 -172.40(16)
O5 C20 C25 C24 139.86(19)
C21 C20 C25 C24 -43.2(2)
C23 C24 C25 C20 52.18(19)
B2 C24 C25 C20 -72.77(19)
C23 C24 C25 C26 178.14(15)
B2 C24 C25 C26 53.2(2)
C20 C25 C26 O6 -67.98(19)
C24 C25 C26 O6 164.96(15)
C20 C25 C26 C27 170.91(15)
C24 C25 C26 C27 43.8(2)
O6 C26 C27 C32 -64.7(2)
C25 C26 C27 C32 57.5(2)
O6 C26 C27 C28 114.06(17)
C25 C26 C27 C28 -123.75(17)
C32 C27 C28 C29 0.4(3)
C26 C27 C28 C29 -178.35(15)
C27 C28 C29 C30 0.2(3)
C28 C29 C30 C31 -1.2(3)
C28 C29 C30 Br2 179.44(13)
C29 C30 C31 C32 1.5(3)
Br2 C30 C31 C32 -179.17(13)
C30 C31 C32 C27 -0.8(3)
C28 C27 C32 C31 -0.2(3)
C26 C27 C32 C31 178.58(16)
B2 O7 C33 C38 142.51(17)
B2 O7 C33 C37 -98.98(18)
B2 O7 C33 C34 20.56(18)
B2 O8 C34 C35 142.16(17)
B2 O8 C34 C36 -99.63(18)
B2 O8 C34 C33 19.72(18)
O7 C33 C34 O8 -24.02(17)
C38 C33 C34 O8 -141.50(16)
C37 C33 C34 O8 90.25(18)
O7 C33 C34 C35 -141.32(17)
C38 C33 C34 C35 101.2(2)
C37 C33 C34 C35 -27.1(2)
O7 C33 C34 C36 90.27(18)
C38 C33 C34 C36 -27.2(2)
C37 C33 C34 C36 -155.46(17)
